data_1562834
loop_
_publ_author_name
'Hu, Yiming'
'Teat, Simon J.'
'Gong, Wei'
'Zhou, Zhou'
'Jin, Yinghua'
'Chen, Hongxuan'
'Wu, Jingyi'
'Cui, Yong'
'Jiang, Tao'
'Cheng, Xinbin'
'Zhang, Wei'

_publ_section_title
;
 Single crystals of mechanically entwined helical covalent polymers
;
_journal_name_full 'Nature Chemistry'
_journal_page_first 1
_journal_paper_doi 10.1038/s41557-021-00686-2
_journal_year 2021
_chemical_formula_sum 'C19 H10 B Li N0.5 O6.25'
_chemical_formula_weight 363.02
_space_group_crystal_system orthorhombic
_space_group_IT_number 23
_space_group_name_Hall 'I 2 2'
_space_group_name_H-M_alt 'I 2 2 2'
_atom_sites_solution_hydrogens geom
_atom_sites_solution_primary 'Dual space'
_atom_sites_solution_secondary difmap
_audit_creation_method SHELXL-2018/3
_cell_angle_alpha 90
_cell_angle_beta 90
_cell_angle_gamma 90
_cell_formula_units_Z 8
_cell_length_a 15.2523(14)
_cell_length_b 19.3821(18)
_cell_length_c 19.4331(18)
_cell_measurement_reflns_used 9201
_cell_measurement_temperature 100(2)
_cell_measurement_theta_max 29.1225
_cell_measurement_theta_min 2.7672
_cell_volume 5744.8(9)
_computing_cell_refinement 'Bruker SAINT v8.38a'
_computing_data_collection 'Bruker APEX 3'
_computing_data_reduction 'Bruker SAINT v8.38a'
_computing_molecular_graphics 'Bruker SHELXTL'
_computing_publication_material 'Bruker SHELXTL & local programs'
_computing_structure_refinement 'SHELXL-2018/3 (Sheldrick, 2018)'
_computing_structure_solution 'SHELXT 2014/5 (Sheldrick, 2014)'
_diffrn_ambient_temperature 100(2)
_diffrn_detector_area_resol_mean 7.39
_diffrn_measured_fraction_theta_full 0.996
_diffrn_measured_fraction_theta_max 0.987
_diffrn_measurement_device_type 'Bruker D8 with PHOTONII detector'
_diffrn_measurement_method '\w/\q shutterless scans'
_diffrn_radiation_type synchrotron
_diffrn_radiation_wavelength 0.7288
_diffrn_reflns_av_R_equivalents 0.0571
_diffrn_reflns_av_unetI/netI 0.0249
_diffrn_reflns_Laue_measured_fraction_full 0.996
_diffrn_reflns_Laue_measured_fraction_max 0.987
_diffrn_reflns_limit_h_max 20
_diffrn_reflns_limit_h_min -20
_diffrn_reflns_limit_k_max 25
_diffrn_reflns_limit_k_min -25
_diffrn_reflns_limit_l_max 25
_diffrn_reflns_limit_l_min -26
_diffrn_reflns_number 96007
_diffrn_reflns_point_group_measured_fraction_full 0.997
_diffrn_reflns_point_group_measured_fraction_max 0.986
_diffrn_reflns_theta_full 25.930
_diffrn_reflns_theta_max 29.271
_diffrn_reflns_theta_min 2.155
_diffrn_source 'Advanced Light Source beamline 12.2.1'
_exptl_absorpt_coefficient_mu 0.065
_exptl_absorpt_correction_T_max 0.997
_exptl_absorpt_correction_T_min 0.761
_exptl_absorpt_correction_type multi-scan
_exptl_absorpt_process_details 'SADABS 2016/2 Bruker AXS Madison WI USA'
_exptl_crystal_colour Orange
_exptl_crystal_density_diffrn 0.839
_exptl_crystal_description Block
_exptl_crystal_F_000 1484
_exptl_crystal_size_max 0.050
_exptl_crystal_size_mid 0.050
_exptl_crystal_size_min 0.040
_refine_diff_density_max 0.767
_refine_diff_density_min -0.437
_refine_diff_density_rms 0.125
_refine_ls_abs_structure_details
;
 Flack x determined using 3096 quotients [(I+)-(I-)]/[(I+)+(I-)]
 (Parsons, Flack and Wagner, Acta Cryst. B69 (2013) 249-259).
;
_refine_ls_abs_structure_Flack 0.06(14)
_refine_ls_extinction_coef 0.044(5)
_refine_ls_extinction_expression Fc^*^=kFc[1+0.001xFc^2^\l^3^/sin(2\q)]^-1/4^
_refine_ls_extinction_method 'SHELXL-2018/3 (Sheldrick 2018)'
_refine_ls_goodness_of_fit_ref 1.115
_refine_ls_hydrogen_treatment constr
_refine_ls_matrix_type full
_refine_ls_number_parameters 270
_refine_ls_number_reflns 7176
_refine_ls_number_restraints 0
_refine_ls_restrained_S_all 1.115
_refine_ls_R_factor_all 0.0900
_refine_ls_R_factor_gt 0.0882
_refine_ls_shift/su_max 0.010
_refine_ls_shift/su_mean 0.001
_refine_ls_structure_factor_coef Fsqd
_refine_ls_weighting_details 'w=1/[\s^2^(Fo^2^)+(0.1849P)^2^+2.8384P] where P=(Fo^2^+2Fc^2^)/3'
_refine_ls_weighting_scheme calc
_refine_ls_wR_factor_gt 0.2428
_refine_ls_wR_factor_ref 0.2475
_reflns_Friedel_coverage 0.825
_reflns_Friedel_fraction_full 0.997
_reflns_Friedel_fraction_max 0.984
_reflns_number_gt 7008
_reflns_number_total 7176
_reflns_threshold_expression 'I > 2\s(I)'
_cod_data_source_file 41557_2021_686_MOESM6_ESM.cif
_cod_data_source_block colo2_a
_cod_depositor_comments
;
The following automatic conversions were performed:

data name '__computing_data_collection' was replaced with
'_computing_data_collection'.

Automatic conversion script
Id: cif_correct_tags 8170 2020-07-09 18:12:32Z antanas 
;
_cod_original_formula_sum 'C19 H10 B Li N0.50 O6.25'
_cod_database_code 1562834
_shelx_shelxl_version_number 2018/3
_shelx_space_group_comment
;
The symmetry employed for this shelxl refinement is uniquely defined
by the following loop, which should always be used as a source of
symmetry information in preference to the above space-group names.
They are only intended as comments.
;
_shelx_estimated_absorpt_t_min 0.997
_shelx_estimated_absorpt_t_max 0.997

loop_
_space_group_symop_operation_xyz
'x, y, z'
'-x, -y, z'
'-x, y, -z'
'x, -y, -z'
'x+1/2, y+1/2, z+1/2'
'-x+1/2, -y+1/2, z+1/2'
'-x+1/2, y+1/2, -z+1/2'
'x+1/2, -y+1/2, -z+1/2'

loop_
_atom_site_label
_atom_site_type_symbol
_atom_site_fract_x
_atom_site_fract_y
_atom_site_fract_z
_atom_site_U_iso_or_equiv
_atom_site_adp_type
_atom_site_occupancy
_atom_site_site_symmetry_order
_atom_site_calc_flag
_atom_site_refinement_flags_posn
_atom_site_refinement_flags_adp
_atom_site_refinement_flags_occupancy
_atom_site_disorder_assembly
_atom_site_disorder_group
B1 B 0.500000 0.000000 0.2557(4) 0.0316(13) Uani 1 2 d S T P . .
O1 O 0.4909(2) 0.06242(19) 0.29866(18) 0.0321(7) Uani 1 1 d . . . . .
C1 C 0.4166(3) 0.0970(3) 0.2769(2) 0.0309(9) Uani 1 1 d . . . . .
O2 O 0.4208(2) 0.0008(2) 0.21094(19) 0.0376(8) Uani 1 1 d . . . . .
C2 C 0.3780(3) 0.0605(3) 0.2220(2) 0.0326(9) Uani 1 1 d . . . . .
C3 C 0.3066(3) 0.0879(3) 0.1887(3) 0.0371(10) Uani 1 1 d . . . . .
H3A H 0.280412 0.063773 0.151467 0.045 Uiso 1 1 calc R U . . .
C4 C 0.2721(3) 0.1526(3) 0.2104(2) 0.0322(9) Uani 1 1 d . . . . .
C5 C 0.2015(3) 0.1867(3) 0.1735(2) 0.0348(10) Uani 1 1 d . . . . .
C6 C 0.1760(3) 0.1615(3) 0.1075(2) 0.0369(11) Uani 1 1 d . . . . .
H6A H 0.204797 0.123189 0.087099 0.044 Uiso 1 1 calc R U . . .
B2 B 0.000000 0.2276(5) 0.000000 0.0354(15) Uani 1 2 d S T P . .
O3 O 0.0785(2) 0.1817(2) 0.00987(15) 0.0337(7) Uani 1 1 d . . . . .
C7 C 0.1092(3) 0.1941(3) 0.0746(2) 0.0315(9) Uani 1 1 d . . . . .
O4 O -0.0028(2) 0.2710(2) 0.06195(16) 0.0359(8) Uani 1 1 d . . . . .
C8 C 0.0634(3) 0.2496(3) 0.1034(2) 0.0349(10) Uani 1 1 d . . . . .
C9 C 0.0879(3) 0.2769(3) 0.1655(2) 0.0376(11) Uani 1 1 d . . . . .
H9A H 0.058502 0.315688 0.184405 0.045 Uiso 1 1 calc R U . . .
C10 C 0.1590(3) 0.2451(3) 0.2006(2) 0.0356(10) Uani 1 1 d . . . . .
C11 C 0.1899(3) 0.2745(3) 0.2648(2) 0.0380(11) Uani 1 1 d . . . . .
C12 C 0.1483(4) 0.3328(3) 0.2945(3) 0.0427(12) Uani 1 1 d . . . . .
H12A H 0.097476 0.351293 0.273194 0.051 Uiso 1 1 calc R U . . .
O5 O 0.1424(4) 0.4201(3) 0.3846(2) 0.0551(13) Uani 1 1 d . . . . .
H5 H 0.110224 0.440551 0.355996 0.083 Uiso 1 1 calc R U . . .
C13 C 0.1801(4) 0.3633(4) 0.3538(3) 0.0471(14) Uani 1 1 d . . . . .
O6 O 0.2819(4) 0.3683(3) 0.4435(2) 0.0666(18) Uani 1 1 d . . . . .
H6 H 0.326319 0.348120 0.459203 0.100 Uiso 1 1 calc R U . . .
C14 C 0.2545(4) 0.3355(4) 0.3847(3) 0.0493(16) Uani 1 1 d . . . . .
C15 C 0.2959(4) 0.2786(3) 0.3580(3) 0.0454(14) Uani 1 1 d . . . . .
H15A H 0.346059 0.260278 0.380533 0.054 Uiso 1 1 calc R U . . .
C16 C 0.2647(3) 0.2471(3) 0.2972(3) 0.0378(10) Uani 1 1 d . . . . .
C17 C 0.3059(3) 0.1848(3) 0.2704(2) 0.0346(10) Uani 1 1 d . . . . .
C18 C 0.3818(3) 0.1567(3) 0.3033(2) 0.0341(9) Uani 1 1 d . . . . .
H18A H 0.407318 0.178657 0.342169 0.041 Uiso 1 1 calc R U . . .
Li1 Li 0.2716(8) 0.4915(7) 0.5180(6) 0.022(2) Uiso 0.5 1 d . . P . .
Li2 Li 0.0916(11) 0.4705(9) 0.5161(8) 0.025(3) Uiso 0.4375 1 d . . P . .
N1S N 0.1048(13) 0.3758(11) 0.5366(9) 0.086(5) Uani 0.5 1 d . . P . .
C1S C 0.0812(14) 0.3326(14) 0.5684(12) 0.079(5) Uani 0.5 1 d . . P . .
C2S C 0.0504(18) 0.281(2) 0.615(2) 0.142(19) Uani 0.5 1 d . . P . .
O1W O 0.5242(10) 0.0771(8) 0.4394(7) 0.035(3) Uiso 0.25 1 d . . P . .
Li3 Li 0.500000 0.000000 0.500000 0.030(11) Uiso 0.25 4 d S . P . .

loop_
_atom_site_aniso_label
_atom_site_aniso_U_11
_atom_site_aniso_U_22
_atom_site_aniso_U_33
_atom_site_aniso_U_23
_atom_site_aniso_U_13
_atom_site_aniso_U_12
B1 0.019(3) 0.038(3) 0.037(3) 0.000 0.000 0.003(3)
O1 0.0160(12) 0.0414(17) 0.0389(15) -0.0020(13) -0.0060(12) 0.0043(12)
C1 0.0151(15) 0.041(2) 0.037(2) 0.0028(18) -0.0052(15) 0.0033(16)
O2 0.0274(14) 0.0419(18) 0.0436(17) -0.0159(16) -0.0101(13) 0.0105(15)
C2 0.0247(19) 0.036(2) 0.037(2) -0.0080(17) -0.0026(16) 0.0060(17)
C3 0.028(2) 0.046(3) 0.038(2) -0.0153(19) -0.0116(17) 0.0089(19)
C4 0.0279(17) 0.039(2) 0.0300(18) -0.0127(17) -0.0067(16) 0.0077(17)
C5 0.0256(19) 0.049(3) 0.0297(18) -0.0120(19) -0.0079(16) 0.0115(19)
C6 0.0233(18) 0.056(3) 0.0314(19) -0.0124(19) -0.0027(16) 0.0106(19)
B2 0.019(3) 0.062(5) 0.025(3) 0.000 -0.001(2) 0.000
O3 0.0212(12) 0.057(2) 0.0232(13) -0.0091(13) -0.0045(10) 0.0041(13)
C7 0.0239(18) 0.049(3) 0.0211(16) -0.0097(16) -0.0018(14) 0.0045(18)
O4 0.0228(13) 0.056(2) 0.0289(13) -0.0037(14) -0.0044(12) 0.0106(15)
C8 0.0217(18) 0.053(3) 0.0298(19) -0.0046(19) -0.0039(16) 0.0102(19)
C9 0.031(2) 0.054(3) 0.0273(18) -0.0088(18) -0.0038(16) 0.018(2)
C10 0.031(2) 0.046(3) 0.0295(18) -0.0136(18) -0.0079(17) 0.014(2)
C11 0.034(2) 0.052(3) 0.0285(19) -0.0087(19) -0.0119(17) 0.017(2)
C12 0.044(3) 0.054(3) 0.0299(19) -0.011(2) -0.0185(19) 0.021(2)
O5 0.074(3) 0.057(3) 0.0339(17) -0.0191(17) -0.0237(18) 0.038(2)
C13 0.054(3) 0.055(3) 0.033(2) -0.012(2) -0.016(2) 0.026(3)
O6 0.081(4) 0.075(3) 0.044(2) -0.031(2) -0.039(2) 0.044(3)
C14 0.058(3) 0.057(3) 0.033(2) -0.020(2) -0.023(2) 0.026(3)
C15 0.049(3) 0.051(3) 0.035(2) -0.013(2) -0.024(2) 0.023(3)
C16 0.035(2) 0.046(3) 0.033(2) -0.0088(19) -0.0141(18) 0.018(2)
C17 0.0269(18) 0.045(3) 0.0322(19) -0.0072(18) -0.0101(16) 0.0110(19)
C18 0.0259(19) 0.041(2) 0.0350(19) -0.0056(18) -0.0082(16) 0.0026(18)
N1S 0.090(12) 0.103(13) 0.066(8) 0.018(9) -0.026(8) -0.031(11)
C1S 0.060(9) 0.093(14) 0.083(11) 0.003(11) -0.016(9) -0.010(10)
C2S 0.069(12) 0.21(4) 0.15(3) -0.12(3) -0.021(16) 0.009(18)

loop_
_atom_type_symbol
_atom_type_description
_atom_type_scat_dispersion_real
_atom_type_scat_dispersion_imag
_atom_type_scat_source
C C 0.0034 0.0017 'XDISP Program in WinGX S.Brennan & P.L.Cowan Rev.Sci.Instrum.63,850 1992'
H H 0.0000 0.0000 'XDISP Program in WinGX S.Brennan & P.L.Cowan Rev.Sci.Instrum.63,850 1992'
Li Li 0.0004 0.0001 'XDISP Program in WinGX S.Brennan & P.L.Cowan Rev.Sci.Instrum.63,850 1992'
B B 0.0017 0.0007 'XDISP Program in WinGX S.Brennan & P.L.Cowan Rev.Sci.Instrum.63,850 1992'
N N 0.0065 0.0035 'XDISP Program in WinGX S.Brennan & P.L.Cowan Rev.Sci.Instrum.63,850 1992'
O O 0.0115 0.0064 'XDISP Program in WinGX S.Brennan & P.L.Cowan Rev.Sci.Instrum.63,850 1992'

loop_
_geom_angle_atom_site_label_1
_geom_angle_atom_site_label_2
_geom_angle_atom_site_label_3
_geom_angle
_geom_angle_site_symmetry_1
_geom_angle_site_symmetry_3
O1 B1 O1 111.1(5) 2_655 .
O1 B1 O2 104.23(19) 2_655 2_655
O1 B1 O2 114.5(2) . 2_655
O1 B1 O2 114.5(2) 2_655 .
O1 B1 O2 104.23(19) . .
O2 B1 O2 108.5(5) 2_655 .
C1 O1 B1 107.5(3) . .
C18 C1 O1 127.7(4) . .
C18 C1 C2 123.0(4) . .
O1 C1 C2 109.3(4) . .
C2 O2 B1 108.0(3) . .
O2 C2 C3 129.9(4) . .
O2 C2 C1 110.5(4) . .
C3 C2 C1 119.6(4) . .
C2 C3 C4 119.6(4) . .
C2 C3 H3A 120.2 . .
C4 C3 H3A 120.2 . .
C17 C4 C3 119.7(4) . .
C17 C4 C5 118.3(4) . .
C3 C4 C5 121.9(4) . .
C10 C5 C6 119.0(4) . .
C10 C5 C4 121.6(4) . .
C6 C5 C4 119.4(4) . .
C7 C6 C5 118.0(4) . .
C7 C6 H6A 121.0 . .
C5 C6 H6A 121.0 . .
O4 B2 O4 110.1(7) . 3
O4 B2 O3 104.91(17) . .
O4 B2 O3 114.9(2) 3 .
O4 B2 O3 114.9(2) . 3
O4 B2 O3 104.91(17) 3 3
O3 B2 O3 107.5(7) . 3
C7 O3 B2 106.6(3) . .
C6 C7 O3 127.5(4) . .
C6 C7 C8 122.9(4) . .
O3 C7 C8 109.5(4) . .
C8 O4 B2 106.8(3) . .
O4 C8 C9 127.5(5) . .
O4 C8 C7 111.7(4) . .
C9 C8 C7 120.9(4) . .
C8 C9 C10 117.7(5) . .
C8 C9 H9A 121.2 . .
C10 C9 H9A 121.2 . .
C5 C10 C9 121.4(4) . .
C5 C10 C11 119.2(4) . .
C9 C10 C11 119.4(4) . .
C16 C11 C12 118.8(4) . .
C16 C11 C10 119.9(4) . .
C12 C11 C10 121.2(4) . .
C13 C12 C11 121.6(4) . .
C13 C12 H12A 119.2 . .
C11 C12 H12A 119.2 . .
C13 O5 H5 109.5 . .
O5 C13 C12 123.8(5) . .
O5 C13 C14 117.5(5) . .
C12 C13 C14 118.6(5) . .
C14 O6 H6 109.5 . .
O6 C14 C15 123.1(5) . .
O6 C14 C13 115.4(5) . .
C15 C14 C13 121.5(5) . .
C14 C15 C16 120.6(4) . .
C14 C15 H15A 119.7 . .
C16 C15 H15A 119.7 . .
C11 C16 C15 118.9(5) . .
C11 C16 C17 120.2(4) . .
C15 C16 C17 120.8(4) . .
C4 C17 C18 119.6(5) . .
C4 C17 C16 120.1(4) . .
C18 C17 C16 120.3(4) . .
C1 C18 C17 117.8(4) . .
C1 C18 H18A 121.1 . .
C17 C18 H18A 121.1 . .
Li1 Li1 Li2 92.9(5) 4_566 .
Li1 Li1 Li2 71.8(5) 4_566 4_566
Li2 Li1 Li2 26.3(7) . 4_566
Li2 Li2 N1S 162.4(18) 4_566 .
Li2 Li2 Li1 83.0(4) 4_566 .
N1S Li2 Li1 92.0(9) . .
Li2 Li2 Li2 83.9(5) 4_566 3_556
N1S Li2 Li2 98.6(8) . 3_556
Li1 Li2 Li2 165.4(8) . 3_556
Li2 Li2 Li1 70.7(4) 4_566 4_566
N1S Li2 Li1 101.1(10) . 4_566
Li1 Li2 Li1 15.3(5) . 4_566
Li2 Li2 Li1 150.2(8) 3_556 4_566
Li2 Li2 Li2 70.6(7) 4_566 2_565
N1S Li2 Li2 117.8(12) . 2_565
Li1 Li2 Li2 149.3(10) . 2_565
Li2 Li2 Li2 25.5(6) 3_556 2_565
Li1 Li2 Li2 140.8(9) 4_566 2_565
C1S N1S Li2 145(2) . .
N1S C1S C2S 174(3) . .
O1W Li3 O1W 105.2(9) . 2_655
O1W Li3 O1W 79.1(9) . 3_656
O1W Li3 O1W 158.1(9) 2_655 3_656
O1W Li3 O1W 158.1(9) . 4_556
O1W Li3 O1W 79.1(9) 2_655 4_556
O1W Li3 O1W 105.2(9) 3_656 4_556

loop_
_geom_bond_atom_site_label_1
_geom_bond_atom_site_label_2
_geom_bond_distance
_geom_bond_site_symmetry_2
B1 O1 1.477(5) 2_655
B1 O1 1.477(5) .
B1 O2 1.489(5) 2_655
B1 O2 1.489(5) .
O1 C1 1.383(5) .
C1 C18 1.372(7) .
C1 C2 1.409(6) .
O2 C2 1.345(6) .
C2 C3 1.373(6) .
C3 C4 1.425(7) .
C3 H3A 0.9500 .
C4 C17 1.418(6) .
C4 C5 1.452(6) .
C5 C10 1.407(6) .
C5 C6 1.428(6) .
C6 C7 1.358(6) .
C6 H6A 0.9500 .
B2 O4 1.470(6) .
B2 O4 1.470(6) 3
B2 O3 1.504(6) .
B2 O3 1.504(6) 3
O3 C7 1.363(4) .
C7 C8 1.399(7) .
O4 C8 1.356(5) .
C8 C9 1.370(6) .
C9 C10 1.421(6) .
C9 H9A 0.9500 .
C10 C11 1.451(6) .
C11 C16 1.407(6) .
C11 C12 1.418(7) .
C12 C13 1.383(7) .
C12 H12A 0.9500 .
O5 C13 1.379(6) .
O5 H5 0.8400 .
C13 C14 1.392(7) .
O6 C14 1.372(6) .
O6 H6 0.8400 .
C14 C15 1.375(7) .
C15 C16 1.413(6) .
C15 H15A 0.9500 .
C16 C17 1.457(7) .
C17 C18 1.431(6) .
C18 H18A 0.9500 .
Li1 Li1 0.77(2) 4_566
Li1 Li2 2.78(2) .
Li1 Li2 2.92(2) 4_566
Li2 Li2 1.30(3) 4_566
Li2 N1S 1.89(3) .
Li2 Li2 2.86(3) 3_556
Li2 Li2 3.02(3) 2_565
N1S C1S 1.10(3) .
C1S C2S 1.43(6) .
O1W Li3 1.937(15) .

loop_
_geom_hbond_atom_site_label_D
_geom_hbond_atom_site_label_H
_geom_hbond_atom_site_label_A
_geom_hbond_distance_DH
_geom_hbond_distance_HA
_geom_hbond_distance_DA
_geom_hbond_angle_DHA
_geom_hbond_site_symmetry_A
_geom_hbond_publ_flag
O5 H5 O2 0.84 1.81 2.611(5) 158.6 7 yes
O6 H6 O3 0.84 1.85 2.671(5) 166.8 6 yes
C15 H15A O4 0.95 2.63 3.574(6) 170.6 8 yes
C18 H18A O4 0.95 2.51 3.452(6) 170.9 8 yes

loop_
_geom_torsion_atom_site_label_1
_geom_torsion_atom_site_label_2
_geom_torsion_atom_site_label_3
_geom_torsion_atom_site_label_4
_geom_torsion
_geom_torsion_site_symmetry_1
_geom_torsion_site_symmetry_2
_geom_torsion_site_symmetry_3
_geom_torsion_site_symmetry_4
O1 B1 O1 C1 -127.2(3) 2_655 . . .
O2 B1 O1 C1 115.0(4) 2_655 . . .
O2 B1 O1 C1 -3.4(5) . . . .
B1 O1 C1 C18 178.4(5) . . . .
B1 O1 C1 C2 -0.5(5) . . . .
O1 B1 O2 C2 127.9(4) 2_655 . . .
O1 B1 O2 C2 6.3(5) . . . .
O2 B1 O2 C2 -116.1(4) 2_655 . . .
B1 O2 C2 C3 173.2(5) . . . .
B1 O2 C2 C1 -6.9(6) . . . .
C18 C1 C2 O2 -174.1(5) . . . .
O1 C1 C2 O2 4.8(6) . . . .
C18 C1 C2 C3 5.8(8) . . . .
O1 C1 C2 C3 -175.3(4) . . . .
O2 C2 C3 C4 179.5(5) . . . .
C1 C2 C3 C4 -0.4(8) . . . .
C2 C3 C4 C17 -6.4(8) . . . .
C2 C3 C4 C5 174.7(5) . . . .
C17 C4 C5 C10 -8.5(8) . . . .
C3 C4 C5 C10 170.4(5) . . . .
C17 C4 C5 C6 169.9(5) . . . .
C3 C4 C5 C6 -11.1(8) . . . .
C10 C5 C6 C7 -2.2(8) . . . .
C4 C5 C6 C7 179.3(5) . . . .
O4 B2 O3 C7 6.1(6) . . . .
O4 B2 O3 C7 127.1(5) 3 . . .
O3 B2 O3 C7 -116.6(4) 3 . . .
C5 C6 C7 O3 175.2(5) . . . .
C5 C6 C7 C8 -1.7(8) . . . .
B2 O3 C7 C6 175.7(6) . . . .
B2 O3 C7 C8 -7.0(6) . . . .
O4 B2 O4 C8 -127.0(4) 3 . . .
O3 B2 O4 C8 -2.9(6) . . . .
O3 B2 O4 C8 114.9(5) 3 . . .
B2 O4 C8 C9 177.3(6) . . . .
B2 O4 C8 C7 -1.2(6) . . . .
C6 C7 C8 O4 -177.2(5) . . . .
O3 C7 C8 O4 5.5(6) . . . .
C6 C7 C8 C9 4.2(9) . . . .
O3 C7 C8 C9 -173.2(5) . . . .
O4 C8 C9 C10 179.1(5) . . . .
C7 C8 C9 C10 -2.5(8) . . . .
C6 C5 C10 C9 3.8(8) . . . .
C4 C5 C10 C9 -177.8(5) . . . .
C6 C5 C10 C11 -174.6(5) . . . .
C4 C5 C10 C11 3.9(8) . . . .
C8 C9 C10 C5 -1.4(9) . . . .
C8 C9 C10 C11 176.9(5) . . . .
C5 C10 C11 C16 3.6(9) . . . .
C9 C10 C11 C16 -174.7(6) . . . .
C5 C10 C11 C12 -179.1(6) . . . .
C9 C10 C11 C12 2.5(9) . . . .
C16 C11 C12 C13 0.6(10) . . . .
C10 C11 C12 C13 -176.6(6) . . . .
C11 C12 C13 O5 179.7(7) . . . .
C11 C12 C13 C14 -0.2(11) . . . .
O5 C13 C14 O6 0.4(10) . . . .
C12 C13 C14 O6 -179.7(7) . . . .
O5 C13 C14 C15 179.5(7) . . . .
C12 C13 C14 C15 -0.6(11) . . . .
O6 C14 C15 C16 -180.0(7) . . . .
C13 C14 C15 C16 1.0(11) . . . .
C12 C11 C16 C15 -0.2(9) . . . .
C10 C11 C16 C15 177.1(6) . . . .
C12 C11 C16 C17 176.3(6) . . . .
C10 C11 C16 C17 -6.4(9) . . . .
C14 C15 C16 C11 -0.6(10) . . . .
C14 C15 C16 C17 -177.1(7) . . . .
C3 C4 C17 C18 8.2(8) . . . .
C5 C4 C17 C18 -172.9(5) . . . .
C3 C4 C17 C16 -173.3(5) . . . .
C5 C4 C17 C16 5.7(8) . . . .
C11 C16 C17 C4 1.6(9) . . . .
C15 C16 C17 C4 178.1(6) . . . .
C11 C16 C17 C18 -179.8(5) . . . .
C15 C16 C17 C18 -3.4(9) . . . .
O1 C1 C18 C17 177.4(5) . . . .
C2 C1 C18 C17 -3.9(7) . . . .
C4 C17 C18 C1 -3.1(8) . . . .
C16 C17 C18 C1 178.4(5) . . . .
Li2 Li2 N1S C1S -153(3) 4_566 . . .
Li1 Li2 N1S C1S 135(3) . . . .
Li2 Li2 N1S C1S -55(3) 3_556 . . .
Li1 Li2 N1S C1S 147(3) 4_566 . . .
Li2 Li2 N1S C1S -38(3) 2_565 . . .
